data_4305507
loop_
_publ_author_name
'Martin Br\"oring'
'Christian Kleeberg'
'Silke K\"ohler'

_publ_section_title
;
Palladium(II) Complexes of Unsymmetrical CNN Pincer Ligands
;
_journal_name_full 'Inorganic Chemistry'
_journal_page_first 6404
_journal_page_last 6412
_journal_paper_doi 10.1021/ic800507k
_journal_volume 47
_journal_year 2008
_chemical_formula_sum 'C57 H47 Cl2 I N4 P2 Pd'
_chemical_formula_weight 1154.13
_chemical_name_systematic
;
 ?
;
_space_group_IT_number 2
_symmetry_cell_setting triclinic
_symmetry_space_group_name_Hall '-P 1'
_symmetry_space_group_name_H-M 'P -1'
_atom_sites_solution_hydrogens geom
_atom_sites_solution_primary patterson
_atom_sites_solution_secondary difmap
_audit_creation_method SHELXL-97
_cell_angle_alpha 83.055(14)
_cell_angle_beta 86.798(14)
_cell_angle_gamma 82.664(13)
_cell_formula_units_Z 2
_cell_length_a 12.0384(13)
_cell_length_b 13.2267(15)
_cell_length_c 15.940(2)
_cell_measurement_reflns_used 8000
_cell_measurement_temperature 193(2)
_cell_measurement_theta_max 26
_cell_measurement_theta_min 1.95
_cell_volume 2496.7(5)
_computing_cell_refinement 'STOE Wincell (X-Area)'
_computing_data_collection 'STOE WinXpose (X-Area)'
_computing_data_reduction 'STOE WinIntegrate (X-Area)'
_computing_molecular_graphics Diamond
_computing_publication_material 'WinGX v1.64.05'
_computing_structure_refinement 'SHELXL-97 (Sheldrick, 1997)'
_computing_structure_solution 'SHELXS-97 (Sheldrick, 1997)'
_diffrn_ambient_temperature 193(2)
_diffrn_measured_fraction_theta_full 0.930
_diffrn_measured_fraction_theta_max 0.930
_diffrn_measurement_device_type 'IPDS1 (Stoe)'
_diffrn_measurement_method phi-scans
_diffrn_radiation_monochromator graphite
_diffrn_radiation_source 'fine-focus sealed tube'
_diffrn_radiation_type MoK\a
_diffrn_radiation_wavelength 0.71073
_diffrn_reflns_av_R_equivalents 0.0317
_diffrn_reflns_av_sigmaI/netI 0.0352
_diffrn_reflns_limit_h_max 14
_diffrn_reflns_limit_h_min -14
_diffrn_reflns_limit_k_max 16
_diffrn_reflns_limit_k_min -16
_diffrn_reflns_limit_l_max 19
_diffrn_reflns_limit_l_min -19
_diffrn_reflns_number 24990
_diffrn_reflns_theta_full 26.07
_diffrn_reflns_theta_max 26.07
_diffrn_reflns_theta_min 1.91
_exptl_absorpt_coefficient_mu 1.204
_exptl_absorpt_correction_T_max 0.909
_exptl_absorpt_correction_T_min 0.739
_exptl_absorpt_correction_type numerical
_exptl_absorpt_process_details 'face indexed'
_exptl_crystal_colour yellow
_exptl_crystal_density_diffrn 1.535
_exptl_crystal_density_method 'not measured'
_exptl_crystal_description block
_exptl_crystal_F_000 1160
_exptl_crystal_size_max 0.24
_exptl_crystal_size_mid 0.228
_exptl_crystal_size_min 0.072
_refine_diff_density_max 0.650
_refine_diff_density_min -1.054
_refine_diff_density_rms 0.080
_refine_ls_extinction_method none
_refine_ls_goodness_of_fit_ref 0.949
_refine_ls_hydrogen_treatment mixed
_refine_ls_matrix_type full
_refine_ls_number_parameters 637
_refine_ls_number_reflns 9178
_refine_ls_number_restraints 0
_refine_ls_restrained_S_all 0.949
_refine_ls_R_factor_all 0.0402
_refine_ls_R_factor_gt 0.0303
_refine_ls_shift/su_max 0.022
_refine_ls_shift/su_mean 0.000
_refine_ls_structure_factor_coef Fsqd
_refine_ls_weighting_details 'calc w=1/[\s^2^(Fo^2^)+(0.0542P)^2^+0.0000P] where P=(Fo^2^+2Fc^2^)/3'
_refine_ls_weighting_scheme calc
_refine_ls_wR_factor_gt 0.0758
_refine_ls_wR_factor_ref 0.0788
_reflns_number_gt 7374
_reflns_number_total 9178
_reflns_threshold_expression >2sigma(I)
_cod_data_source_file ic800507k-file003_1.cif
_cod_data_source_block ck1ck
_cod_database_code 4305507

loop_
_symmetry_equiv_pos_as_xyz
'x, y, z'
'-x, -y, -z'

loop_
_atom_site_label
_atom_site_type_symbol
_atom_site_fract_x
_atom_site_fract_y
_atom_site_fract_z
_atom_site_U_iso_or_equiv
_atom_site_adp_type
_atom_site_occupancy
_atom_site_symmetry_multiplicity
_atom_site_calc_flag
_atom_site_refinement_flags
_atom_site_disorder_assembly
_atom_site_disorder_group
C1 C 0.1338(4) 0.2384(3) 0.2202(3) 0.0544(10) Uani 1 1 d . . .
H1A H 0.0806 0.2963 0.2358 0.082 Uiso 1 1 calc R . .
H1B H 0.1904 0.2205 0.2632 0.082 Uiso 1 1 calc R . .
H1C H 0.0937 0.1793 0.2166 0.082 Uiso 1 1 calc R . .
C2 C 0.1899(3) 0.2677(3) 0.1366(3) 0.0446(9) Uani 1 1 d . . .
C3 C 0.2690(4) 0.1990(3) 0.0993(3) 0.0611(12) Uani 1 1 d . . .
H3 H 0.2896 0.1321 0.1272 0.073 Uiso 1 1 calc R . .
C4 C 0.3172(4) 0.2294(4) 0.0214(4) 0.0660(13) Uani 1 1 d . . .
H4 H 0.3707 0.1830 -0.0053 0.079 Uiso 1 1 calc R . .
C5 C 0.2876(3) 0.3271(3) -0.0178(3) 0.0521(10) Uani 1 1 d . . .
H5 H 0.3194 0.3489 -0.0718 0.062 Uiso 1 1 calc R . .
C6 C 0.2101(2) 0.3931(3) 0.0237(2) 0.0357(7) Uani 1 1 d . . .
C7 C 0.1186(2) 0.5625(3) 0.01799(19) 0.0287(6) Uani 1 1 d . . .
C8 C 0.0923(2) 0.6688(3) -0.02070(19) 0.0298(6) Uani 1 1 d . . .
C9 C 0.1301(3) 0.7186(3) -0.0964(2) 0.0351(7) Uani 1 1 d . . .
H9 H 0.1799 0.6827 -0.1341 0.042 Uiso 1 1 calc R . .
C10 C 0.0933(3) 0.8220(3) -0.1158(2) 0.0377(8) Uani 1 1 d . . .
H10 H 0.1196 0.8578 -0.1669 0.045 Uiso 1 1 calc R . .
C11 C 0.0186(3) 0.8740(3) -0.0615(2) 0.0372(7) Uani 1 1 d . . .
H11 H -0.0065 0.9445 -0.0764 0.045 Uiso 1 1 calc R . .
C12 C -0.0200(3) 0.8243(3) 0.0147(2) 0.0327(7) Uani 1 1 d . . .
H12 H -0.0708 0.8599 0.0519 0.039 Uiso 1 1 calc R . .
C13 C 0.0180(2) 0.7211(2) 0.03430(18) 0.0268(6) Uani 1 1 d . . .
C14 C -0.0032(2) 0.6493(2) 0.10967(18) 0.0259(6) Uani 1 1 d . . .
C15 C -0.0694(2) 0.5952(2) 0.24582(18) 0.0248(6) Uani 1 1 d . . .
C16 C -0.0990(3) 0.4982(3) 0.2384(2) 0.0343(7) Uani 1 1 d . . .
H16 H -0.1146 0.4806 0.1846 0.041 Uiso 1 1 calc R . .
C17 C -0.1055(3) 0.4277(3) 0.3090(2) 0.0369(7) Uani 1 1 d . . .
H17 H -0.1253 0.3616 0.3038 0.044 Uiso 1 1 calc R . .
C18 C -0.0832(3) 0.4531(3) 0.3876(2) 0.0340(7) Uani 1 1 d . . .
H18 H -0.0854 0.4038 0.4361 0.041 Uiso 1 1 calc R . .
C19 C -0.0576(2) 0.5509(2) 0.3954(2) 0.0288(6) Uani 1 1 d . . .
H19 H -0.0431 0.5681 0.4496 0.035 Uiso 1 1 calc R . .
C20 C -0.0527(2) 0.6240(2) 0.32566(18) 0.0226(6) Uani 1 1 d . . .
C21 C -0.2825(2) 0.9118(2) 0.26413(18) 0.0257(6) Uani 1 1 d . . .
C22 C -0.3537(3) 0.9976(2) 0.2857(2) 0.0327(7) Uani 1 1 d . . .
H22 H -0.3747 1.0043 0.3433 0.039 Uiso 1 1 calc R . .
C23 C -0.3936(3) 1.0730(3) 0.2223(2) 0.0398(8) Uani 1 1 d . . .
H23 H -0.4422 1.1313 0.2367 0.048 Uiso 1 1 calc R . .
C24 C -0.3632(3) 1.0637(3) 0.1388(2) 0.0410(8) Uani 1 1 d . . .
H24 H -0.3908 1.1155 0.0958 0.049 Uiso 1 1 calc R . .
C25 C -0.2928(3) 0.9794(3) 0.1178(2) 0.0394(8) Uani 1 1 d . . .
H25 H -0.2722 0.9732 0.0600 0.047 Uiso 1 1 calc R . .
C26 C -0.2518(2) 0.9038(3) 0.1796(2) 0.0330(7) Uani 1 1 d . . .
H26 H -0.2025 0.8463 0.1643 0.040 Uiso 1 1 calc R . .
C27 C -0.3136(2) 0.7074(2) 0.33314(18) 0.0262(6) Uani 1 1 d . . .
C28 C -0.3735(2) 0.7023(3) 0.2621(2) 0.0339(7) Uani 1 1 d . . .
H28 H -0.3699 0.7533 0.2150 0.041 Uiso 1 1 calc R . .
C29 C -0.4381(3) 0.6239(3) 0.2593(2) 0.0458(9) Uani 1 1 d . . .
H29 H -0.4787 0.6215 0.2103 0.055 Uiso 1 1 calc R . .
C30 C -0.4445(3) 0.5486(3) 0.3272(3) 0.0443(9) Uani 1 1 d . . .
H30 H -0.4888 0.4945 0.3250 0.053 Uiso 1 1 calc R . .
C31 C -0.3856(3) 0.5534(3) 0.3979(3) 0.0423(8) Uani 1 1 d . . .
H31 H -0.3901 0.5028 0.4453 0.051 Uiso 1 1 calc R . .
C32 C -0.3200(3) 0.6316(3) 0.4003(2) 0.0355(7) Uani 1 1 d . . .
H32 H -0.2785 0.6331 0.4490 0.043 Uiso 1 1 calc R . .
C33 C -0.2734(2) 0.8504(2) 0.44459(18) 0.0265(6) Uani 1 1 d . . .
C34 C -0.3859(2) 0.8522(3) 0.4720(2) 0.0334(7) Uani 1 1 d . . .
H34 H -0.4380 0.8297 0.4379 0.040 Uiso 1 1 calc R . .
C35 C -0.4216(3) 0.8868(3) 0.5488(2) 0.0421(8) Uani 1 1 d . . .
H35 H -0.4981 0.8875 0.5671 0.051 Uiso 1 1 calc R . .
C36 C -0.3470(3) 0.9201(3) 0.5990(2) 0.0468(9) Uani 1 1 d . . .
H36 H -0.3721 0.9437 0.6517 0.056 Uiso 1 1 calc R . .
C37 C -0.2361(3) 0.9190(3) 0.5724(2) 0.0487(10) Uani 1 1 d . . .
H37 H -0.1846 0.9426 0.6064 0.058 Uiso 1 1 calc R . .
C38 C -0.1996(3) 0.8835(3) 0.4960(2) 0.0369(8) Uani 1 1 d . . .
H38 H -0.1226 0.8818 0.4787 0.044 Uiso 1 1 calc R . .
C39 C 0.2229(2) 0.5994(2) 0.31035(18) 0.0256(6) Uani 1 1 d . . .
C40 C 0.2206(3) 0.5194(3) 0.3746(2) 0.0330(7) Uani 1 1 d . . .
H40 H 0.1885 0.5324 0.4287 0.040 Uiso 1 1 calc R . .
C41 C 0.2646(3) 0.4201(3) 0.3609(2) 0.0395(8) Uani 1 1 d . . .
H41 H 0.2632 0.3659 0.4058 0.047 Uiso 1 1 calc R . .
C42 C 0.3104(3) 0.4000(3) 0.2826(2) 0.0388(8) Uani 1 1 d . . .
H42 H 0.3416 0.3324 0.2735 0.047 Uiso 1 1 calc R . .
C43 C 0.3104(2) 0.4783(3) 0.2180(2) 0.0364(8) Uani 1 1 d . . .
H43 H 0.3401 0.4644 0.1635 0.044 Uiso 1 1 calc R . .
C44 C 0.2675(2) 0.5775(3) 0.2312(2) 0.0308(7) Uani 1 1 d . . .
H44 H 0.2685 0.6312 0.1859 0.037 Uiso 1 1 calc R . .
C45 C 0.2369(2) 0.8082(2) 0.24725(19) 0.0262(6) Uani 1 1 d . . .
C46 C 0.3391(2) 0.8414(3) 0.2586(2) 0.0350(7) Uani 1 1 d . . .
H46 H 0.3712 0.8286 0.3125 0.042 Uiso 1 1 calc R . .
C47 C 0.3945(3) 0.8933(3) 0.1915(2) 0.0418(8) Uani 1 1 d . . .
H47 H 0.4638 0.9170 0.1999 0.050 Uiso 1 1 calc R . .
C48 C 0.3497(3) 0.9105(3) 0.1128(2) 0.0400(8) Uani 1 1 d . . .
H48 H 0.3892 0.9442 0.0666 0.048 Uiso 1 1 calc R . .
C49 C 0.2471(3) 0.8787(3) 0.1008(2) 0.0401(8) Uani 1 1 d . . .
H49 H 0.2156 0.8912 0.0467 0.048 Uiso 1 1 calc R . .
C50 C 0.1912(2) 0.8290(3) 0.1678(2) 0.0337(7) Uani 1 1 d . . .
H50 H 0.1201 0.8085 0.1597 0.040 Uiso 1 1 calc R . .
C51 C 0.2206(2) 0.7464(2) 0.42868(18) 0.0244(6) Uani 1 1 d . . .
C52 C 0.1573(3) 0.8029(3) 0.48648(19) 0.0321(7) Uani 1 1 d . . .
H52 H 0.0835 0.8330 0.4734 0.039 Uiso 1 1 calc R . .
C53 C 0.1996(3) 0.8161(3) 0.5626(2) 0.0414(8) Uani 1 1 d . . .
H53 H 0.1550 0.8547 0.6015 0.050 Uiso 1 1 calc R . .
C54 C 0.3072(3) 0.7729(3) 0.5821(2) 0.0414(8) Uani 1 1 d . . .
H54 H 0.3367 0.7822 0.6342 0.050 Uiso 1 1 calc R . .
C55 C 0.3721(3) 0.7160(3) 0.5253(2) 0.0353(7) Uani 1 1 d . . .
H55 H 0.4459 0.6862 0.5389 0.042 Uiso 1 1 calc R . .
C56 C 0.3297(2) 0.7025(2) 0.4491(2) 0.0290(6) Uani 1 1 d . . .
H56 H 0.3744 0.6635 0.4105 0.035 Uiso 1 1 calc R . .
N1 N 0.1611(2) 0.3632(2) 0.09918(18) 0.0361(6) Uani 1 1 d . . .
N2 N 0.1854(2) 0.4926(2) -0.01637(17) 0.0342(6) Uani 1 1 d . . .
N3 N 0.0603(2) 0.5562(2) 0.09459(17) 0.0286(6) Uani 1 1 d . . .
N4 N -0.0618(2) 0.6711(2) 0.17527(15) 0.0282(5) Uani 1 1 d . . .
P1 P -0.22553(5) 0.80862(6) 0.34216(4) 0.02191(15) Uani 1 1 d . . .
P2 P 0.16253(5) 0.73019(6) 0.32873(4) 0.02213(15) Uani 1 1 d . . .
Pd1 Pd -0.030933(15) 0.772623(16) 0.327631(13) 0.02064(6) Uani 1 1 d . . .
I I -0.008299(15) 0.974090(15) 0.310001(14) 0.03238(7) Uani 1 1 d . . .
C57 C 0.4193(8) 0.5867(7) 0.9276(7) 0.073(3) Uani 0.751(8) 1 d P A 1
H57A H 0.4908 0.5407 0.9336 0.088 Uiso 0.751(8) 1 calc PR A 1
H57B H 0.3577 0.5433 0.9308 0.088 Uiso 0.751(8) 1 calc PR A 1
Cl1 Cl 0.4211(2) 0.66123(16) 0.8285(3) 0.0758(9) Uani 0.751(8) 1 d P A 1
Cl2 Cl 0.40102(14) 0.6638(2) 1.01159(18) 0.0749(8) Uani 0.751(8) 1 d P A 1
C57' C 0.4077(19) 0.582(2) 0.8766(18) 0.065(7) Uani 0.249(8) 1 d P A 2
H57C H 0.3383 0.5527 0.8980 0.077 Uiso 0.249(8) 1 calc PR A 2
H57D H 0.4660 0.5234 0.8683 0.077 Uiso 0.249(8) 1 calc PR A 2
Cl1' Cl 0.3825(8) 0.6530(5) 0.7786(8) 0.086(3) Uani 0.249(8) 1 d P A 2
Cl2' Cl 0.4493(15) 0.6472(7) 0.9514(13) 0.152(9) Uani 0.249(8) 1 d P A 2
H1 H 0.063(3) 0.510(3) 0.125(2) 0.028(10) Uiso 1 1 d . . .

loop_
_atom_site_aniso_label
_atom_site_aniso_U_11
_atom_site_aniso_U_22
_atom_site_aniso_U_33
_atom_site_aniso_U_23
_atom_site_aniso_U_13
_atom_site_aniso_U_12
C1 0.069(2) 0.037(2) 0.058(2) 0.0125(19) -0.021(2) -0.0227(19)
C2 0.0464(19) 0.029(2) 0.061(2) -0.0019(17) -0.0203(17) -0.0106(15)
C3 0.059(2) 0.027(2) 0.097(4) -0.005(2) -0.017(2) -0.0018(18)
C4 0.054(2) 0.040(3) 0.104(4) -0.022(3) -0.003(2) 0.0049(19)
C5 0.048(2) 0.041(2) 0.070(3) -0.021(2) 0.0057(18) -0.0039(17)
C6 0.0302(15) 0.0327(19) 0.0463(19) -0.0115(15) -0.0067(13) -0.0035(13)
C7 0.0279(13) 0.0330(18) 0.0263(15) -0.0042(13) -0.0029(11) -0.0059(12)
C8 0.0295(14) 0.0344(19) 0.0260(15) -0.0007(13) -0.0049(11) -0.0066(12)
C9 0.0347(15) 0.043(2) 0.0280(16) -0.0002(14) 0.0003(12) -0.0091(14)
C10 0.0411(17) 0.044(2) 0.0266(16) 0.0108(14) -0.0039(13) -0.0118(15)
C11 0.0394(16) 0.033(2) 0.0369(18) 0.0079(14) -0.0062(13) -0.0065(14)
C12 0.0345(15) 0.0292(18) 0.0337(16) 0.0008(13) -0.0014(12) -0.0051(12)
C13 0.0308(14) 0.0292(17) 0.0208(13) -0.0003(12) -0.0023(11) -0.0072(12)
C14 0.0337(14) 0.0226(16) 0.0226(14) -0.0017(12) -0.0038(11) -0.0080(11)
C15 0.0280(13) 0.0231(16) 0.0235(14) -0.0025(12) 0.0022(10) -0.0057(11)
C16 0.0431(16) 0.0314(19) 0.0310(16) -0.0062(14) 0.0030(13) -0.0141(13)
C17 0.0494(18) 0.0249(18) 0.0384(18) -0.0055(14) 0.0070(14) -0.0139(14)
C18 0.0397(16) 0.0262(18) 0.0346(17) 0.0029(13) 0.0042(13) -0.0069(13)
C19 0.0306(14) 0.0259(17) 0.0299(15) 0.0001(13) -0.0034(11) -0.0056(12)
C20 0.0207(12) 0.0215(15) 0.0258(14) -0.0016(11) -0.0004(10) -0.0043(10)
C21 0.0263(13) 0.0228(16) 0.0287(15) -0.0018(12) -0.0005(11) -0.0071(11)
C22 0.0365(15) 0.0255(17) 0.0352(17) -0.0028(13) -0.0017(13) -0.0007(13)
C23 0.0388(16) 0.0265(19) 0.051(2) 0.0007(15) -0.0099(15) 0.0052(14)
C24 0.0463(18) 0.031(2) 0.0432(19) 0.0143(15) -0.0108(15) -0.0075(15)
C25 0.0448(18) 0.040(2) 0.0315(17) 0.0053(15) -0.0008(13) -0.0069(15)
C26 0.0329(15) 0.0331(19) 0.0308(16) 0.0002(14) 0.0012(12) -0.0006(13)
C27 0.0220(12) 0.0270(17) 0.0293(15) -0.0040(12) 0.0023(10) -0.0029(11)
C28 0.0296(14) 0.038(2) 0.0358(17) -0.0016(14) -0.0050(12) -0.0104(13)
C29 0.0374(17) 0.057(3) 0.049(2) -0.0145(19) -0.0093(15) -0.0178(16)
C30 0.0369(17) 0.035(2) 0.065(2) -0.0100(19) 0.0014(16) -0.0174(14)
C31 0.0407(17) 0.029(2) 0.058(2) 0.0026(17) -0.0008(15) -0.0117(14)
C32 0.0361(16) 0.0304(19) 0.0406(18) 0.0009(15) -0.0057(13) -0.0094(13)
C33 0.0280(13) 0.0256(17) 0.0259(14) 0.0015(12) -0.0016(11) -0.0071(11)
C34 0.0275(14) 0.040(2) 0.0347(17) -0.0112(14) 0.0040(12) -0.0075(13)
C35 0.0349(16) 0.049(2) 0.045(2) -0.0142(17) 0.0103(14) -0.0112(15)
C36 0.058(2) 0.052(2) 0.0350(18) -0.0161(17) 0.0102(15) -0.0168(18)
C37 0.051(2) 0.071(3) 0.0318(18) -0.0129(18) -0.0039(15) -0.0261(19)
C38 0.0325(15) 0.051(2) 0.0310(16) -0.0044(15) -0.0023(12) -0.0175(14)
C39 0.0224(12) 0.0274(17) 0.0293(15) -0.0077(12) -0.0013(10) -0.0070(11)
C40 0.0388(16) 0.0291(18) 0.0315(16) -0.0045(14) 0.0049(13) -0.0075(13)
C41 0.0437(17) 0.0285(19) 0.046(2) -0.0041(15) 0.0002(15) -0.0049(14)
C42 0.0350(16) 0.0299(19) 0.054(2) -0.0176(17) -0.0031(14) -0.0027(13)
C43 0.0285(14) 0.045(2) 0.0392(18) -0.0206(16) 0.0043(12) -0.0068(13)
C44 0.0273(14) 0.0369(19) 0.0284(15) -0.0035(13) -0.0002(11) -0.0054(12)
C45 0.0256(13) 0.0239(16) 0.0294(15) -0.0004(12) -0.0025(11) -0.0064(11)
C46 0.0323(15) 0.039(2) 0.0345(17) 0.0042(14) -0.0048(12) -0.0135(13)
C47 0.0296(15) 0.044(2) 0.051(2) 0.0094(17) -0.0005(14) -0.0148(14)
C48 0.0377(16) 0.039(2) 0.0401(19) 0.0112(15) 0.0064(14) -0.0093(14)
C49 0.0415(17) 0.046(2) 0.0315(17) 0.0072(15) -0.0042(13) -0.0111(15)
C50 0.0324(15) 0.040(2) 0.0303(16) 0.0015(14) -0.0034(12) -0.0132(13)
C51 0.0275(13) 0.0217(16) 0.0241(14) -0.0001(12) 0.0004(10) -0.0067(11)
C52 0.0365(15) 0.0293(18) 0.0298(16) -0.0050(13) 0.0023(12) -0.0016(13)
C53 0.055(2) 0.038(2) 0.0330(17) -0.0131(15) 0.0018(15) -0.0050(16)
C54 0.056(2) 0.039(2) 0.0341(17) -0.0044(15) -0.0114(15) -0.0183(16)
C55 0.0386(16) 0.0324(19) 0.0362(17) 0.0006(14) -0.0090(13) -0.0109(13)
C56 0.0256(13) 0.0290(17) 0.0328(16) -0.0019(13) -0.0034(11) -0.0049(12)
N1 0.0406(14) 0.0270(16) 0.0427(16) -0.0039(13) -0.0106(12) -0.0081(12)
N2 0.0367(13) 0.0326(16) 0.0341(14) -0.0071(12) 0.0007(11) -0.0047(11)
N3 0.0360(13) 0.0249(16) 0.0247(13) 0.0018(12) 0.0003(10) -0.0079(11)
N4 0.0386(13) 0.0254(14) 0.0221(12) -0.0037(10) -0.0023(10) -0.0080(10)
P1 0.0193(3) 0.0218(4) 0.0245(3) -0.0010(3) -0.0011(2) -0.0036(3)
P2 0.0194(3) 0.0239(4) 0.0232(3) -0.0013(3) -0.0002(2) -0.0048(3)
Pd1 0.01985(10) 0.01833(12) 0.02386(11) -0.00032(8) -0.00073(7) -0.00480(8)
I 0.03140(10) 0.02043(12) 0.04543(13) 0.00006(9) -0.00199(8) -0.00712(7)
C57 0.067(5) 0.039(5) 0.098(7) 0.021(5) 0.038(5) 0.007(4)
Cl1 0.0732(13) 0.0550(12) 0.088(2) 0.0050(11) 0.0364(13) 0.0067(8)
Cl2 0.0548(9) 0.0832(16) 0.0833(16) 0.0050(11) -0.0023(8) -0.0095(8)
C57' 0.040(9) 0.054(14) 0.093(18) 0.000(16) -0.002(12) 0.010(8)
Cl1' 0.090(5) 0.067(4) 0.091(7) 0.003(4) 0.036(5) 0.001(3)
Cl2' 0.200(14) 0.052(4) 0.214(17) -0.005(6) -0.143(14) -0.007(6)

loop_
_atom_type_symbol
_atom_type_description
_atom_type_scat_dispersion_real
_atom_type_scat_dispersion_imag
_atom_type_scat_source
C C 0.0033 0.0016 'International Tables Vol C Tables 4.2.6.8 and 6.1.1.4'
H H 0.0000 0.0000 'International Tables Vol C Tables 4.2.6.8 and 6.1.1.4'
N N 0.0061 0.0033 'International Tables Vol C Tables 4.2.6.8 and 6.1.1.4'
P P 0.1023 0.0942 'International Tables Vol C Tables 4.2.6.8 and 6.1.1.4'
Pd Pd -0.9988 1.0072 'International Tables Vol C Tables 4.2.6.8 and 6.1.1.4'
I I -0.4742 1.8119 'International Tables Vol C Tables 4.2.6.8 and 6.1.1.4'
Cl Cl 0.1484 0.1585 'International Tables Vol C Tables 4.2.6.8 and 6.1.1.4'

loop_
_geom_angle_atom_site_label_1
_geom_angle_atom_site_label_2
_geom_angle_atom_site_label_3
_geom_angle
_geom_angle_site_symmetry_1
_geom_angle_site_symmetry_3
_geom_angle_publ_flag
N1 C2 C3 121.5(4) . . ?
N1 C2 C1 117.2(3) . . ?
C3 C2 C1 121.3(4) . . ?
C4 C3 C2 119.0(4) . . ?
C3 C4 C5 119.8(4) . . ?
C4 C5 C6 118.4(4) . . ?
N1 C6 C5 122.0(4) . . ?
N1 C6 N2 121.2(3) . . ?
C5 C6 N2 116.8(3) . . ?
N2 C7 N3 129.6(3) . . ?
N2 C7 C8 124.4(3) . . ?
N3 C7 C8 105.9(3) . . ?
C9 C8 C13 120.9(3) . . ?
C9 C8 C7 130.9(3) . . ?
C13 C8 C7 108.2(3) . . ?
C8 C9 C10 118.4(3) . . ?
C9 C10 C11 120.8(3) . . ?
C10 C11 C12 121.1(3) . . ?
C13 C12 C11 117.9(3) . . ?
C12 C13 C8 120.9(3) . . ?
C12 C13 C14 130.9(3) . . ?
C8 C13 C14 108.1(3) . . ?
N4 C14 N3 128.8(3) . . ?
N4 C14 C13 126.0(3) . . ?
N3 C14 C13 105.1(2) . . ?
C16 C15 C20 120.3(3) . . ?
C16 C15 N4 122.6(3) . . ?
C20 C15 N4 117.0(3) . . ?
C17 C16 C15 120.1(3) . . ?
C16 C17 C18 120.1(3) . . ?
C17 C18 C19 119.8(3) . . ?
C20 C19 C18 121.3(3) . . ?
C19 C20 C15 118.2(3) . . ?
C19 C20 Pd1 126.1(2) . . ?
C15 C20 Pd1 115.6(2) . . ?
C26 C21 C22 119.4(3) . . ?
C26 C21 P1 117.5(2) . . ?
C22 C21 P1 123.1(2) . . ?
C23 C22 C21 119.6(3) . . ?
C24 C23 C22 120.5(3) . . ?
C25 C24 C23 119.9(3) . . ?
C24 C25 C26 120.7(3) . . ?
C25 C26 C21 120.0(3) . . ?
C32 C27 C28 118.2(3) . . ?
C32 C27 P1 118.3(2) . . ?
C28 C27 P1 123.5(2) . . ?
C29 C28 C27 120.6(3) . . ?
C28 C29 C30 120.7(3) . . ?
C31 C30 C29 118.9(3) . . ?
C30 C31 C32 120.3(3) . . ?
C27 C32 C31 121.3(3) . . ?
C38 C33 C34 118.4(3) . . ?
C38 C33 P1 120.8(2) . . ?
C34 C33 P1 120.8(2) . . ?
C35 C34 C33 120.1(3) . . ?
C36 C35 C34 120.7(3) . . ?
C37 C36 C35 119.6(3) . . ?
C36 C37 C38 120.0(3) . . ?
C33 C38 C37 121.1(3) . . ?
C40 C39 C44 118.4(3) . . ?
C40 C39 P2 120.3(2) . . ?
C44 C39 P2 121.3(2) . . ?
C39 C40 C41 120.7(3) . . ?
C42 C41 C40 120.2(3) . . ?
C43 C42 C41 119.5(3) . . ?
C42 C43 C44 120.6(3) . . ?
C43 C44 C39 120.6(3) . . ?
C46 C45 C50 118.7(3) . . ?
C46 C45 P2 123.7(2) . . ?
C50 C45 P2 117.4(2) . . ?
C47 C46 C45 120.2(3) . . ?
C48 C47 C46 120.3(3) . . ?
C47 C48 C49 120.0(3) . . ?
C50 C49 C48 119.6(3) . . ?
C49 C50 C45 121.1(3) . . ?
C52 C51 C56 118.6(3) . . ?
C52 C51 P2 120.3(2) . . ?
C56 C51 P2 121.1(2) . . ?
C53 C52 C51 121.3(3) . . ?
C52 C53 C54 119.8(3) . . ?
C53 C54 C55 120.1(3) . . ?
C56 C55 C54 120.2(3) . . ?
C55 C56 C51 120.1(3) . . ?
C2 N1 C6 119.1(3) . . ?
C7 N2 C6 122.5(3) . . ?
C7 N3 C14 112.7(3) . . ?
C14 N4 C15 119.9(3) . . ?
C21 P1 C33 105.07(13) . . ?
C21 P1 C27 102.63(13) . . ?
C33 P1 C27 102.17(13) . . ?
C21 P1 Pd1 112.65(9) . . ?
C33 P1 Pd1 113.20(9) . . ?
C27 P1 Pd1 119.51(9) . . ?
C51 P2 C45 105.90(13) . . ?
C51 P2 C39 102.97(13) . . ?
C45 P2 C39 101.79(14) . . ?
C51 P2 Pd1 112.92(9) . . ?
C45 P2 Pd1 112.85(9) . . ?
C39 P2 Pd1 118.97(9) . . ?
C20 Pd1 P2 90.98(7) . . ?
C20 Pd1 P1 87.73(7) . . ?
P2 Pd1 P1 173.77(3) . . ?
C20 Pd1 I 172.92(8) . . ?
P2 Pd1 I 90.96(2) . . ?
P1 Pd1 I 91.06(2) . . ?
Cl1 C57 Cl2 111.8(5) . . ?
Cl2' C57' Cl1' 115.4(15) . . ?

loop_
_geom_bond_atom_site_label_1
_geom_bond_atom_site_label_2
_geom_bond_distance
_geom_bond_site_symmetry_2
_geom_bond_publ_flag
C1 C2 1.491(6) . ?
C2 N1 1.342(5) . ?
C2 C3 1.390(6) . ?
C3 C4 1.379(7) . ?
C4 C5 1.379(6) . ?
C5 C6 1.389(5) . ?
C6 N1 1.348(5) . ?
C6 N2 1.396(4) . ?
C7 N2 1.298(4) . ?
C7 N3 1.373(4) . ?
C7 C8 1.468(5) . ?
C8 C9 1.385(4) . ?
C8 C13 1.396(4) . ?
C9 C10 1.386(5) . ?
C10 C11 1.389(5) . ?
C11 C12 1.394(5) . ?
C12 C13 1.387(4) . ?
C13 C14 1.470(4) . ?
C14 N4 1.270(4) . ?
C14 N3 1.402(4) . ?
C15 C16 1.395(4) . ?
C15 C20 1.403(4) . ?
C15 N4 1.421(4) . ?
C16 C17 1.377(5) . ?
C17 C18 1.385(5) . ?
C18 C19 1.389(5) . ?
C19 C20 1.386(4) . ?
C20 Pd1 2.021(3) . ?
C21 C26 1.391(4) . ?
C21 C22 1.397(4) . ?
C21 P1 1.824(3) . ?
C22 C23 1.392(5) . ?
C23 C24 1.376(5) . ?
C24 C25 1.375(5) . ?
C25 C26 1.380(5) . ?
C27 C32 1.381(5) . ?
C27 C28 1.389(4) . ?
C27 P1 1.834(3) . ?
C28 C29 1.380(5) . ?
C29 C30 1.385(6) . ?
C30 C31 1.376(5) . ?
C31 C32 1.385(5) . ?
C33 C38 1.386(4) . ?
C33 C34 1.398(4) . ?
C33 P1 1.826(3) . ?
C34 C35 1.385(5) . ?
C35 C36 1.382(5) . ?
C36 C37 1.377(5) . ?
C37 C38 1.386(5) . ?
C39 C40 1.384(5) . ?
C39 C44 1.391(4) . ?
C39 P2 1.839(3) . ?
C40 C41 1.390(5) . ?
C41 C42 1.378(5) . ?
C42 C43 1.370(5) . ?
C43 C44 1.384(5) . ?
C45 C46 1.386(4) . ?
C45 C50 1.392(4) . ?
C45 P2 1.826(3) . ?
C46 C47 1.385(5) . ?
C47 C48 1.375(5) . ?
C48 C49 1.384(5) . ?
C49 C50 1.374(5) . ?
C51 C52 1.389(4) . ?
C51 C56 1.406(4) . ?
C51 P2 1.822(3) . ?
C52 C53 1.381(5) . ?
C53 C54 1.382(5) . ?
C54 C55 1.391(5) . ?
C55 C56 1.383(4) . ?
P1 Pd1 2.3345(7) . ?
P2 Pd1 2.3255(7) . ?
Pd1 I 2.6926(4) . ?
C57 Cl1 1.759(9) . ?
C57 Cl2 1.767(11) . ?
C57' Cl2' 1.69(3) . ?
C57' Cl1' 1.75(3) . ?

loop_
_geom_torsion_atom_site_label_1
_geom_torsion_atom_site_label_2
_geom_torsion_atom_site_label_3
_geom_torsion_atom_site_label_4
_geom_torsion
_geom_torsion_site_symmetry_1
_geom_torsion_site_symmetry_2
_geom_torsion_site_symmetry_3
_geom_torsion_site_symmetry_4
_geom_torsion_publ_flag
N1 C2 C3 C4 -1.3(6) . . . . ?
C1 C2 C3 C4 179.1(4) . . . . ?
C2 C3 C4 C5 0.9(7) . . . . ?
C3 C4 C5 C6 0.8(6) . . . . ?
C4 C5 C6 N1 -2.1(6) . . . . ?
C4 C5 C6 N2 177.6(3) . . . . ?
N2 C7 C8 C9 -1.4(5) . . . . ?
N3 C7 C8 C9 177.9(3) . . . . ?
N2 C7 C8 C13 179.9(3) . . . . ?
N3 C7 C8 C13 -0.7(3) . . . . ?
C13 C8 C9 C10 0.7(4) . . . . ?
C7 C8 C9 C10 -177.8(3) . . . . ?
C8 C9 C10 C11 -1.3(5) . . . . ?
C9 C10 C11 C12 1.1(5) . . . . ?
C10 C11 C12 C13 -0.3(5) . . . . ?
C11 C12 C13 C8 -0.3(4) . . . . ?
C11 C12 C13 C14 177.3(3) . . . . ?
C9 C8 C13 C12 0.0(4) . . . . ?
C7 C8 C13 C12 178.8(3) . . . . ?
C9 C8 C13 C14 -178.1(3) . . . . ?
C7 C8 C13 C14 0.7(3) . . . . ?
C12 C13 C14 N4 -1.9(5) . . . . ?
C8 C13 C14 N4 176.0(3) . . . . ?
C12 C13 C14 N3 -178.3(3) . . . . ?
C8 C13 C14 N3 -0.5(3) . . . . ?
C20 C15 C16 C17 -3.9(4) . . . . ?
N4 C15 C16 C17 -179.7(3) . . . . ?
C15 C16 C17 C18 0.3(5) . . . . ?
C16 C17 C18 C19 2.0(5) . . . . ?
C17 C18 C19 C20 -0.6(5) . . . . ?
C18 C19 C20 C15 -2.9(4) . . . . ?
C18 C19 C20 Pd1 174.0(2) . . . . ?
C16 C15 C20 C19 5.1(4) . . . . ?
N4 C15 C20 C19 -178.8(2) . . . . ?
C16 C15 C20 Pd1 -172.1(2) . . . . ?
N4 C15 C20 Pd1 4.0(3) . . . . ?
C26 C21 C22 C23 0.7(5) . . . . ?
P1 C21 C22 C23 -180.0(3) . . . . ?
C21 C22 C23 C24 -0.2(5) . . . . ?
C22 C23 C24 C25 -0.1(6) . . . . ?
C23 C24 C25 C26 -0.2(6) . . . . ?
C24 C25 C26 C21 0.7(5) . . . . ?
C22 C21 C26 C25 -0.9(5) . . . . ?
P1 C21 C26 C25 179.7(3) . . . . ?
C32 C27 C28 C29 0.5(5) . . . . ?
P1 C27 C28 C29 179.9(3) . . . . ?
C27 C28 C29 C30 -0.1(5) . . . . ?
C28 C29 C30 C31 0.3(5) . . . . ?
C29 C30 C31 C32 -0.9(5) . . . . ?
C28 C27 C32 C31 -1.2(5) . . . . ?
P1 C27 C32 C31 179.5(3) . . . . ?
C30 C31 C32 C27 1.4(5) . . . . ?
C38 C33 C34 C35 0.2(5) . . . . ?
P1 C33 C34 C35 -178.2(3) . . . . ?
C33 C34 C35 C36 0.2(6) . . . . ?
C34 C35 C36 C37 0.0(7) . . . . ?
C35 C36 C37 C38 -0.7(7) . . . . ?
C34 C33 C38 C37 -0.9(5) . . . . ?
P1 C33 C38 C37 177.5(3) . . . . ?
C36 C37 C38 C33 1.2(6) . . . . ?
C44 C39 C40 C41 1.8(4) . . . . ?
P2 C39 C40 C41 179.1(2) . . . . ?
C39 C40 C41 C42 -0.6(5) . . . . ?
C40 C41 C42 C43 -1.1(5) . . . . ?
C41 C42 C43 C44 1.6(5) . . . . ?
C42 C43 C44 C39 -0.4(5) . . . . ?
C40 C39 C44 C43 -1.3(4) . . . . ?
P2 C39 C44 C43 -178.6(2) . . . . ?
C50 C45 C46 C47 -0.7(5) . . . . ?
P2 C45 C46 C47 174.7(3) . . . . ?
C45 C46 C47 C48 -1.2(5) . . . . ?
C46 C47 C48 C49 1.9(6) . . . . ?
C47 C48 C49 C50 -0.7(6) . . . . ?
C48 C49 C50 C45 -1.3(5) . . . . ?
C46 C45 C50 C49 2.0(5) . . . . ?
P2 C45 C50 C49 -173.8(3) . . . . ?
C56 C51 C52 C53 0.0(5) . . . . ?
P2 C51 C52 C53 179.9(3) . . . . ?
C51 C52 C53 C54 0.3(5) . . . . ?
C52 C53 C54 C55 -0.4(6) . . . . ?
C53 C54 C55 C56 0.2(5) . . . . ?
C54 C55 C56 C51 0.0(5) . . . . ?
C52 C51 C56 C55 -0.1(5) . . . . ?
P2 C51 C56 C55 179.9(3) . . . . ?
C3 C2 N1 C6 0.0(5) . . . . ?
C1 C2 N1 C6 179.7(3) . . . . ?
C5 C6 N1 C2 1.7(5) . . . . ?
N2 C6 N1 C2 -178.0(3) . . . . ?
N3 C7 N2 C6 -0.8(5) . . . . ?
C8 C7 N2 C6 178.4(3) . . . . ?
N1 C6 N2 C7 3.2(5) . . . . ?
C5 C6 N2 C7 -176.5(3) . . . . ?
N2 C7 N3 C14 179.7(3) . . . . ?
C8 C7 N3 C14 0.4(3) . . . . ?
N4 C14 N3 C7 -176.3(3) . . . . ?
C13 C14 N3 C7 0.0(3) . . . . ?
N3 C14 N4 C15 -0.4(5) . . . . ?
C13 C14 N4 C15 -176.0(3) . . . . ?
C16 C15 N4 C14 -51.9(4) . . . . ?
C20 C15 N4 C14 132.1(3) . . . . ?
C26 C21 P1 C33 175.2(2) . . . . ?
C22 C21 P1 C33 -4.1(3) . . . . ?
C26 C21 P1 C27 -78.3(3) . . . . ?
C22 C21 P1 C27 102.4(3) . . . . ?
C26 C21 P1 Pd1 51.6(3) . . . . ?
C22 C21 P1 Pd1 -127.8(2) . . . . ?
C38 C33 P1 C21 -106.7(3) . . . . ?
C34 C33 P1 C21 71.7(3) . . . . ?
C38 C33 P1 C27 146.4(3) . . . . ?
C34 C33 P1 C27 -35.2(3) . . . . ?
C38 C33 P1 Pd1 16.6(3) . . . . ?
C34 C33 P1 Pd1 -165.0(2) . . . . ?
C32 C27 P1 C21 -159.0(2) . . . . ?
C28 C27 P1 C21 21.7(3) . . . . ?
C32 C27 P1 C33 -50.2(3) . . . . ?
C28 C27 P1 C33 130.4(3) . . . . ?
C32 C27 P1 Pd1 75.6(2) . . . . ?
C28 C27 P1 Pd1 -103.8(2) . . . . ?
C52 C51 P2 C45 108.7(3) . . . . ?
C56 C51 P2 C45 -71.3(3) . . . . ?
C52 C51 P2 C39 -144.8(3) . . . . ?
C56 C51 P2 C39 35.1(3) . . . . ?
C52 C51 P2 Pd1 -15.3(3) . . . . ?
C56 C51 P2 Pd1 164.7(2) . . . . ?
C46 C45 P2 C51 19.3(3) . . . . ?
C50 C45 P2 C51 -165.1(2) . . . . ?
C46 C45 P2 C39 -88.0(3) . . . . ?
C50 C45 P2 C39 87.5(3) . . . . ?
C46 C45 P2 Pd1 143.4(2) . . . . ?
C50 C45 P2 Pd1 -41.1(3) . . . . ?
C40 C39 P2 C51 47.4(3) . . . . ?
C44 C39 P2 C51 -135.4(2) . . . . ?
C40 C39 P2 C45 157.0(2) . . . . ?
C44 C39 P2 C45 -25.8(3) . . . . ?
C40 C39 P2 Pd1 -78.3(2) . . . . ?
C44 C39 P2 Pd1 98.9(2) . . . . ?
C19 C20 Pd1 P2 84.7(2) . . . . ?
C15 C20 Pd1 P2 -98.43(19) . . . . ?
C19 C20 Pd1 P1 -89.2(2) . . . . ?
C15 C20 Pd1 P1 87.67(19) . . . . ?
C19 C20 Pd1 I -169.5(4) . . . . ?
C15 C20 Pd1 I 7.4(7) . . . . ?
C51 P2 Pd1 C20 -111.06(13) . . . . ?
C45 P2 Pd1 C20 128.89(13) . . . . ?
C39 P2 Pd1 C20 9.77(14) . . . . ?
C51 P2 Pd1 P1 -33.1(3) . . . . ?
C45 P2 Pd1 P1 -153.2(3) . . . . ?
C39 P2 Pd1 P1 87.7(3) . . . . ?
C51 P2 Pd1 I 75.75(11) . . . . ?
C45 P2 Pd1 I -44.30(11) . . . . ?
C39 P2 Pd1 I -163.42(11) . . . . ?
C21 P1 Pd1 C20 -127.83(13) . . . . ?
C33 P1 Pd1 C20 113.14(14) . . . . ?
C27 P1 Pd1 C20 -7.27(14) . . . . ?
C21 P1 Pd1 P2 154.0(3) . . . . ?
C33 P1 Pd1 P2 35.0(3) . . . . ?
C27 P1 Pd1 P2 -85.4(3) . . . . ?
C21 P1 Pd1 I 45.19(10) . . . . ?
C33 P1 Pd1 I -73.84(11) . . . . ?
C27 P1 Pd1 I 165.75(11) . . . . ?
